data_4507054
loop_
_publ_author_name
'Stilinovi\'c, Vladimir'
'Kaitner, Branko'

_publ_section_title
;
 Salts and Co-Crystals of Gentisic Acid with Pyridine Derivatives: The
 Effect of Proton Transfer on the Crystal Packing (and Vice Versa)
;
_journal_issue 11
_journal_name_full 'Crystal Growth &amp; Design'
_journal_page_first 5763
_journal_paper_doi 10.1021/cg301267h
_journal_volume 12
_journal_year 2012
_chemical_formula_moiety 'C7 H5 O4, 2(C6 H8 N)'
_chemical_formula_sum 'C21 H20 N2 O8'
_chemical_formula_weight 428.39
_chemical_name_systematic
;
methyl nicotinate - 2,5-dihydroxybenzoic acid (2:1)
;
_space_group_IT_number 2
_symmetry_cell_setting triclinic
_symmetry_space_group_name_Hall '-P 1'
_symmetry_space_group_name_H-M 'P -1'
_atom_sites_solution_hydrogens geom
_atom_sites_solution_primary direct
_atom_sites_solution_secondary difmap
_audit_creation_date 2012-07-10T17:18:59-00:00
_audit_creation_method 'WinGX routine CIF_UPDATE'
_cell_angle_alpha 96.17(3)
_cell_angle_beta 97.75(4)
_cell_angle_gamma 95.40(3)
_cell_formula_units_Z 2
_cell_length_a 6.779(2)
_cell_length_b 10.991(3)
_cell_length_c 14.254(4)
_cell_measurement_reflns_used 34
_cell_measurement_temperature 295(2)
_cell_measurement_theta_max 52.0
_cell_measurement_theta_min 4.6
_cell_volume 1039.9(5)
_computing_structure_refinement 'SHELXL-97 (Sheldrick, 1997)'
_computing_structure_solution 'SHELXS-97 (Sheldrick, 1990)'
_diffrn_ambient_temperature 295(2)
_diffrn_measured_fraction_theta_full 0.935
_diffrn_measured_fraction_theta_max 0.935
_diffrn_measurement_device_type
;
Oxford Diffraction Xcalibur CCD
diffractometer
;
_diffrn_measurement_method '\w scan'
_diffrn_radiation_monochromator graphite
_diffrn_radiation_source 'fine-focus sealed tube'
_diffrn_radiation_type MoK\a
_diffrn_radiation_wavelength 0.71073
_diffrn_reflns_av_R_equivalents 0.0627
_diffrn_reflns_av_unetI/netI 0.1676
_diffrn_reflns_limit_h_max 8
_diffrn_reflns_limit_h_min -7
_diffrn_reflns_limit_k_max 12
_diffrn_reflns_limit_k_min -12
_diffrn_reflns_limit_l_max 10
_diffrn_reflns_limit_l_min -16
_diffrn_reflns_number 5068
_diffrn_reflns_theta_full 24.83
_diffrn_reflns_theta_max 24.83
_diffrn_reflns_theta_min 3.75
_diffrn_standards_number 27
_exptl_absorpt_coefficient_mu 0.106
_exptl_absorpt_correction_type none
_exptl_crystal_colour yellow
_exptl_crystal_density_diffrn 1.368
_exptl_crystal_density_method 'not measured'
_exptl_crystal_description plate
_exptl_crystal_F_000 448
_exptl_crystal_size_max 0.12
_exptl_crystal_size_mid 0.11
_exptl_crystal_size_min 0.02
_refine_diff_density_max 0.588
_refine_diff_density_min -0.4
_refine_diff_density_rms 0.117
_refine_ls_extinction_method none
_refine_ls_goodness_of_fit_ref 0.823
_refine_ls_hydrogen_treatment constr
_refine_ls_matrix_type full
_refine_ls_number_parameters 284
_refine_ls_number_reflns 3358
_refine_ls_number_restraints 0
_refine_ls_restrained_S_all 0.823
_refine_ls_R_factor_all 0.2499
_refine_ls_R_factor_gt 0.1246
_refine_ls_shift/su_max 0
_refine_ls_shift/su_mean 0
_refine_ls_structure_factor_coef Fsqd
_refine_ls_weighting_details 'calc w=1/[\s^2^(Fo^2^)+(0.1944P)^2^+0.0000P] where P=(Fo^2^+2Fc^2^)/3'
_refine_ls_weighting_scheme calc
_refine_ls_wR_factor_gt 0.3073
_refine_ls_wR_factor_ref 0.3452
_reflns_number_gt 992
_reflns_number_total 3358
_reflns_threshold_expression >2sigma(I)
_cod_data_source_file cg301267h_si_002.cif
_cod_data_source_block (17)2_gentH
_cod_original_cell_volume 1039.9(6)
_cod_database_code 4507054

loop_
_symmetry_equiv_pos_as_xyz
'x, y, z'
'-x, -y, -z'

loop_
_atom_site_label
_atom_site_type_symbol
_atom_site_fract_x
_atom_site_fract_y
_atom_site_fract_z
_atom_site_U_iso_or_equiv
_atom_site_adp_type
_atom_site_occupancy
_atom_site_symmetry_multiplicity
_atom_site_calc_flag
_atom_site_refinement_flags
O8 O 0.6810(9) 0.6073(5) 0.7012(4) 0.0782(17) Uani 1 1 d .
O4 O 0.1676(10) 0.5747(5) 0.6017(4) 0.092(2) Uani 1 1 d .
H2O H 0.1378 0.6287 0.5686 0.139 Uiso 1 1 calc R
O2 O 0.2485(11) 0.5239(6) 1.0134(4) 0.097(2) Uani 1 1 d .
O1 O 0.2130(11) 0.3741(6) 0.8919(4) 0.101(2) Uani 1 1 d .
H3O H 0.2219 0.3293 0.9344 0.152 Uiso 1 1 calc R
O3 O 0.2281(11) 0.7477(6) 0.9801(4) 0.100(2) Uani 1 1 d .
H1O H 0.2651 0.6944 1.0124 0.149 Uiso 1 1 calc R
O6 O 0.4315(12) 0.2684(6) 0.7017(4) 0.094(2) Uani 1 1 d .
O7 O 0.6550(11) 0.7868(6) 0.6415(4) 0.104(2) Uani 1 1 d .
N2 N 0.7391(11) 0.7651(6) 0.9736(5) 0.072(2) Uani 1 1 d .
N1 N -0.0947(15) 0.2464(8) 0.5197(5) 0.090(2) Uani 1 1 d .
C16 C 0.6939(11) 0.7849(7) 0.8073(6) 0.058(2) Uani 1 1 d .
C1 C 0.2090(12) 0.5789(7) 0.8560(6) 0.069(2) Uani 1 1 d .
C9 C 0.1146(16) 0.1611(8) 0.6384(6) 0.076(3) Uani 1 1 d .
C4 C 0.1810(12) 0.7428(8) 0.7226(7) 0.074(2) Uani 1 1 d .
H4 H 0.1673 0.7971 0.677 0.088 Uiso 1 1 calc R
C7 C 0.2261(13) 0.4896(9) 0.9300(8) 0.076(3) Uani 1 1 d .
O5 O 0.3357(12) 0.0935(7) 0.7589(6) 0.133(3) Uani 1 1 d .
C15 C 0.7176(12) 0.7164(8) 0.8837(6) 0.066(2) Uani 1 1 d .
H15 H 0.7184 0.6317 0.8707 0.079 Uiso 1 1 calc R
C19 C 0.7348(16) 0.8876(9) 0.9925(7) 0.099(3) Uani 1 1 d .
H19 H 0.7486 0.9226 1.0557 0.119 Uiso 1 1 calc R
C5 C 0.1838(12) 0.6193(8) 0.6948(6) 0.069(2) Uani 1 1 d .
C17 C 0.6923(14) 0.9099(8) 0.8295(7) 0.081(3) Uani 1 1 d .
H17 H 0.6784 0.9588 0.7802 0.097 Uiso 1 1 calc R
C2 C 0.2099(12) 0.7041(7) 0.8858(6) 0.062(2) Uani 1 1 d .
C3 C 0.1986(13) 0.7865(8) 0.8192(7) 0.078(3) Uani 1 1 d .
H3 H 0.2026 0.8704 0.8386 0.094 Uiso 1 1 calc R
C6 C 0.1907(13) 0.5364(7) 0.7615(6) 0.075(3) Uani 1 1 d .
H6 H 0.1829 0.4523 0.7419 0.09 Uiso 1 1 calc R
C8 C 0.0736(17) 0.2499(8) 0.5772(6) 0.088(3) Uani 1 1 d .
H8 H 0.1718 0.3151 0.5774 0.105 Uiso 1 1 calc R
C10 C -0.0355(18) 0.0627(9) 0.6341(7) 0.089(3) Uani 1 1 d .
H10 H -0.0148 -0.0001 0.6719 0.107 Uiso 1 1 calc R
C12 C -0.2314(19) 0.1529(11) 0.5190(7) 0.107(3) Uani 1 1 d .
H12 H -0.3509 0.1497 0.4778 0.128 Uiso 1 1 calc R
C14 C 0.6106(17) 0.2889(11) 0.7697(7) 0.119(4) Uani 1 1 d .
H14A H 0.6424 0.212 0.7908 0.179 Uiso 1 1 calc R
H14B H 0.5906 0.3446 0.8234 0.179 Uiso 1 1 calc R
H14C H 0.7189 0.3238 0.7406 0.179 Uiso 1 1 calc R
C21 C 0.6575(16) 0.5414(9) 0.6069(6) 0.098(3) Uani 1 1 d .
H21A H 0.5456 0.567 0.5682 0.147 Uiso 1 1 calc R
H21B H 0.6343 0.4546 0.6106 0.147 Uiso 1 1 calc R
H21C H 0.7769 0.5584 0.5791 0.147 Uiso 1 1 calc R
C13 C 0.3036(18) 0.1701(10) 0.7040(7) 0.091(3) Uani 1 1 d .
C11 C -0.2091(18) 0.0593(9) 0.5754(8) 0.105(3) Uani 1 1 d .
H11 H -0.3112 -0.0042 0.5728 0.126 Uiso 1 1 calc R
C18 C 0.7102(15) 0.9635(8) 0.9203(7) 0.089(3) Uani 1 1 d .
H18 H 0.7064 1.0478 0.9343 0.107 Uiso 1 1 calc R
C20 C 0.6742(12) 0.7305(9) 0.7103(6) 0.070(2) Uani 1 1 d .

loop_
_atom_site_aniso_label
_atom_site_aniso_U_11
_atom_site_aniso_U_22
_atom_site_aniso_U_33
_atom_site_aniso_U_23
_atom_site_aniso_U_13
_atom_site_aniso_U_12
O8 0.092(5) 0.073(4) 0.073(4) 0.019(3) 0.010(3) 0.015(3)
O4 0.139(6) 0.085(4) 0.057(4) 0.029(3) 0.001(4) 0.029(4)
O2 0.148(7) 0.085(5) 0.061(4) 0.016(4) 0.013(4) 0.024(4)
O1 0.177(7) 0.062(4) 0.068(4) 0.023(3) 0.007(4) 0.027(4)
O3 0.130(6) 0.082(4) 0.082(4) -0.001(4) 0.006(4) 0.014(4)
O6 0.115(6) 0.081(5) 0.085(4) 0.021(4) 0.000(4) 0.014(4)
O7 0.141(6) 0.101(5) 0.085(4) 0.044(4) 0.025(4) 0.032(4)
N2 0.100(6) 0.062(5) 0.055(4) 0.013(4) 0.005(4) 0.015(4)
N1 0.111(7) 0.091(6) 0.072(5) 0.038(5) 0.002(5) 0.016(5)
C16 0.053(5) 0.060(5) 0.066(5) 0.024(4) 0.007(4) 0.012(4)
C1 0.068(6) 0.056(5) 0.082(6) 0.013(5) 0.001(5) 0.019(4)
C9 0.097(7) 0.065(6) 0.067(5) 0.018(5) 0.005(5) 0.020(5)
C4 0.066(6) 0.079(7) 0.074(6) 0.018(5) 0.000(5) 0.008(5)
C7 0.070(6) 0.076(7) 0.088(7) 0.032(6) 0.014(5) 0.011(5)
O5 0.139(7) 0.118(6) 0.155(6) 0.077(5) 0.004(5) 0.041(5)
C15 0.065(6) 0.067(5) 0.069(6) 0.026(5) 0.012(4) 0.005(4)
C19 0.119(9) 0.080(7) 0.100(7) 0.005(6) 0.016(6) 0.027(6)
C5 0.073(6) 0.060(6) 0.071(6) 0.013(5) -0.001(5) 0.003(4)
C17 0.099(8) 0.058(6) 0.088(7) 0.019(5) 0.008(6) 0.012(5)
C2 0.062(6) 0.067(6) 0.056(5) 0.007(5) 0.008(4) 0.005(4)
C3 0.072(6) 0.061(5) 0.106(8) 0.031(6) 0.007(5) 0.021(5)
C6 0.102(7) 0.058(5) 0.063(6) 0.011(5) -0.002(5) 0.020(5)
C8 0.126(9) 0.067(6) 0.075(6) 0.027(5) 0.010(6) 0.023(6)
C10 0.103(8) 0.070(7) 0.100(7) 0.036(6) 0.012(7) 0.018(6)
C12 0.130(11) 0.097(8) 0.093(7) 0.030(7) 0.003(7) 0.010(8)
C14 0.113(9) 0.141(10) 0.103(8) 0.035(7) -0.014(7) 0.029(8)
C21 0.141(10) 0.102(7) 0.046(5) -0.005(5) 0.010(5) 0.015(7)
C13 0.098(8) 0.091(8) 0.096(7) 0.036(6) 0.018(7) 0.037(7)
C11 0.102(9) 0.092(8) 0.122(9) 0.045(7) 0.006(7) -0.002(6)
C18 0.123(9) 0.053(5) 0.099(7) 0.026(6) 0.024(6) 0.023(5)
C20 0.058(6) 0.090(7) 0.068(6) 0.029(5) 0.010(4) 0.017(5)

loop_
_atom_type_symbol
_atom_type_description
_atom_type_scat_dispersion_real
_atom_type_scat_dispersion_imag
_atom_type_scat_source
C C 0.0033 0.0016 'International Tables Vol C Tables 4.2.6.8 and 6.1.1.4'
H H 0 0 'International Tables Vol C Tables 4.2.6.8 and 6.1.1.4'
N N 0.0061 0.0033 'International Tables Vol C Tables 4.2.6.8 and 6.1.1.4'
O O 0.0106 0.006 'International Tables Vol C Tables 4.2.6.8 and 6.1.1.4'

loop_
_geom_angle_atom_site_label_1
_geom_angle_atom_site_label_2
_geom_angle_atom_site_label_3
_geom_angle
C20 O8 C21 118.6(6)
C5 O4 H2O 109.5
C7 O1 H3O 109.5
C2 O3 H1O 109.5
C13 O6 C14 118.4(8)
C15 N2 C19 118.4(7)
C8 N1 C12 117.6(8)
C17 C16 C15 116.5(8)
C17 C16 C20 120.9(8)
C15 C16 C20 122.6(7)
C6 C1 C2 120.8(7)
C6 C1 C7 119.9(8)
C2 C1 C7 119.3(8)
C8 C9 C10 116.3(9)
C8 C9 C13 122.1(10)
C10 C9 C13 121.5(8)
C5 C4 C3 120.0(8)
C5 C4 H4 120
C3 C4 H4 120
O2 C7 O1 125.2(8)
O2 C7 C1 121.9(9)
O1 C7 C1 112.9(9)
N2 C15 C16 123.4(8)
N2 C15 H15 118.3
C16 C15 H15 118.3
N2 C19 C18 122.2(9)
N2 C19 H19 118.9
C18 C19 H19 118.9
O4 C5 C4 121.1(7)
O4 C5 C6 118.2(7)
C4 C5 C6 120.6(8)
C18 C17 C16 122.1(8)
C18 C17 H17 118.9
C16 C17 H17 118.9
O3 C2 C3 119.0(8)
O3 C2 C1 121.3(7)
C3 C2 C1 119.7(7)
C2 C3 C4 119.3(8)
C2 C3 H3 120.3
C4 C3 H3 120.3
C1 C6 C5 119.4(8)
C1 C6 H6 120.3
C5 C6 H6 120.3
N1 C8 C9 123.7(10)
N1 C8 H8 118.1
C9 C8 H8 118.1
C11 C10 C9 120.0(8)
C11 C10 H10 120
C9 C10 H10 120
N1 C12 C11 124.3(11)
N1 C12 H12 117.8
C11 C12 H12 117.8
O6 C14 H14A 109.5
O6 C14 H14B 109.5
H14A C14 H14B 109.5
O6 C14 H14C 109.5
H14A C14 H14C 109.5
H14B C14 H14C 109.5
O8 C21 H21A 109.5
O8 C21 H21B 109.5
H21A C21 H21B 109.5
O8 C21 H21C 109.5
H21A C21 H21C 109.5
H21B C21 H21C 109.5
O5 C13 O6 123.0(10)
O5 C13 C9 121.5(11)
O6 C13 C9 115.4(8)
C10 C11 C12 118.0(10)
C10 C11 H11 121
C12 C11 H11 121
C17 C18 C19 117.4(8)
C17 C18 H18 121.3
C19 C18 H18 121.3
O7 C20 O8 121.9(8)
O7 C20 C16 124.8(8)
O8 C20 C16 113.2(7)

loop_
_geom_bond_atom_site_label_1
_geom_bond_atom_site_label_2
_geom_bond_distance
O8 C20 1.352(10)
O8 C21 1.438(9)
O4 C5 1.351(9)
O4 H2O 0.82
O2 C7 1.194(10)
O1 C7 1.316(11)
O1 H3O 0.82
O3 C2 1.362(9)
O3 H1O 0.82
O6 C13 1.326(12)
O6 C14 1.431(11)
O7 C20 1.213(8)
N2 C15 1.317(9)
N2 C19 1.349(11)
N1 C8 1.306(12)
N1 C12 1.316(12)
C16 C17 1.378(11)
C16 C15 1.389(9)
C16 C20 1.431(10)
C1 C6 1.363(10)
C1 C2 1.395(10)
C1 C7 1.517(10)
C9 C8 1.400(10)
C9 C10 1.404(13)
C9 C13 1.469(14)
C4 C5 1.375(11)
C4 C3 1.394(11)
C4 H4 0.93
O5 C13 1.224(10)
C15 H15 0.93
C19 C18 1.395(12)
C19 H19 0.93
C5 C6 1.386(10)
C17 C18 1.349(11)
C17 H17 0.93
C2 C3 1.380(10)
C3 H3 0.93
C6 H6 0.93
C8 H8 0.93
C10 C11 1.344(13)
C10 H10 0.93
C12 C11 1.379(13)
C12 H12 0.93
C14 H14A 0.96
C14 H14B 0.96
C14 H14C 0.96
C21 H21A 0.96
C21 H21B 0.96
C21 H21C 0.96
C11 H11 0.93
C18 H18 0.93

loop_
_cod_related_entry_id
_cod_related_entry_database
_cod_related_entry_code
1 ChemSpider 30652487
